data_2010662
loop_
_publ_author_name
'Kabak, Mehmet'
'Elerman, Yal\,cin'
'\"Unalero\>glu, Canan'
'Mert, Y\"uksel'
'Durlu, T.Nuri'

_publ_section_title
;
 <i>N</i>,<i>N</i>,<i>N</i>',<i>N</i>'-Tetramethylethylenediammonium
 dichloride
;
_journal_issue 2
_journal_name_full 'Acta Crystallographica Section C'
_journal_page_first e66
_journal_page_last e67
_journal_paper_doi 10.1107/S0108270100001050
_journal_volume 56
_journal_year 2000
_chemical_formula_iupac 'C6 H18 N2 2+, 2Cl 1-'
_chemical_formula_moiety 'C6 H18 N2 2+, 2Cl 1-'
_chemical_formula_sum 'C6 H18 Cl2 N2'
_chemical_formula_weight 189.12
_space_group_IT_number 2
_symmetry_cell_setting triclinic
_symmetry_space_group_name_Hall '-P 1'
_symmetry_space_group_name_H-M 'P -1'
_cell_angle_alpha 101.93(3)
_cell_angle_beta 108.27(2)
_cell_angle_gamma 76.65(2)
_cell_formula_units_Z 1
_cell_length_a 6.1467(12)
_cell_length_b 8.075(3)
_cell_length_c 5.770(2)
_cell_measurement_reflns_used 25
_cell_measurement_temperature 293(2)
_cell_measurement_theta_max 14.39
_cell_measurement_theta_min 10.00
_cell_volume 261.79(15)
_computing_cell_refinement 'MSC/AFC Diffractomer Control Software'
_computing_data_collection 'MSC/AFC Diffractomer Control Software (MSC, 1994)'
_computing_data_reduction 'teXsan (MSC, 1997)'
_computing_structure_refinement 'SHELXL97 (Sheldrick, 1997)'
_computing_structure_solution 'SHELXS97 (Sheldrick, 1997)'
_diffrn_ambient_temperature 293(2)
_diffrn_measured_fraction_theta_full .955
_diffrn_measured_fraction_theta_max .955
_diffrn_measurement_device_type 'Rigaku AFC-7S'
_diffrn_measurement_method \w-2\q
_diffrn_radiation_monochromator graphite
_diffrn_radiation_source 'fine-focus sealed tube'
_diffrn_radiation_type MoK\a
_diffrn_radiation_wavelength .71069
_diffrn_reflns_av_R_equivalents .061
_diffrn_reflns_av_sigmaI/netI .0406
_diffrn_reflns_limit_h_max 7
_diffrn_reflns_limit_h_min 0
_diffrn_reflns_limit_k_max 10
_diffrn_reflns_limit_k_min -10
_diffrn_reflns_limit_l_max 7
_diffrn_reflns_limit_l_min -7
_diffrn_reflns_number 1257
_diffrn_reflns_theta_full 27.49
_diffrn_reflns_theta_max 27.49
_diffrn_reflns_theta_min 2.62
_diffrn_standards_decay_% 4.72
_diffrn_standards_interval_count 150
_diffrn_standards_number 3
_exptl_absorpt_coefficient_mu .564
_exptl_absorpt_correction_T_max .992
_exptl_absorpt_correction_T_min .927
_exptl_absorpt_correction_type '\y scan'
_exptl_absorpt_process_details '(North et al., 1968)'
_exptl_crystal_colour colorless
_exptl_crystal_density_diffrn 1.200
_exptl_crystal_density_meas ?
_exptl_crystal_density_method 'not measured'
_exptl_crystal_description prismatic
_exptl_crystal_F_000 102
_exptl_crystal_size_max .50
_exptl_crystal_size_mid .30
_exptl_crystal_size_min .10
_refine_diff_density_max .481
_refine_diff_density_min -.331
_refine_ls_extinction_method none
_refine_ls_goodness_of_fit_ref 1.355
_refine_ls_hydrogen_treatment mixed
_refine_ls_matrix_type full
_refine_ls_number_parameters 49
_refine_ls_number_reflns 1149
_refine_ls_number_restraints 0
_refine_ls_restrained_S_all 1.355
_refine_ls_R_factor_all .053
_refine_ls_R_factor_gt .046
_refine_ls_shift/su_max <0.001
_refine_ls_shift/su_mean .000
_refine_ls_structure_factor_coef Fsqd
_refine_ls_weighting_details 'w = 1/[\s^2^(Fo^2^)+(0.0393P)^2^+0.1206P] where P = (Fo^2^+2Fc^2^)/3'
_refine_ls_weighting_scheme calc
_refine_ls_wR_factor_ref .127
_reflns_number_gt 1001
_reflns_number_total 1149
_reflns_threshold_expression I>2\s(I)
_cod_data_source_file qa0205.cif
_cod_data_source_block I
_cod_depositor_comments
;
The following automatic conversions were performed:
'_symmetry_cell_setting' value 'Triclinic' changed to 'triclinic'
according to '/home/saulius/struct/CIF-dictionaries/cif_core.dic'
dictionary named 'cif_core.dic' version 2.4.1 from 2010-06-29.

Automatic conversion script
Id: cif_fix_enum 1527 2010-12-29 10:47:43Z saulius 

The following automatic conversions were performed:

'_symmetry_cell_setting' value 'Triclinic' changed to 'triclinic'
according to /home/saulius/struct/CIF-dictionaries/cif_core.dic
dictionary named 'cif_core.dic' version 2.4.1 from 2010-06-29.

Automatic conversion script
Id: cif_fix_values 1715 2011-07-08 13:25:40Z adriana 

The following automatic conversions were performed:

'_exptl_crystal_density_meas' value 'none' was changed to '?' - the
value is perceived as not measured.

Automatic conversion script
Id: cif_fix_values 3008 2015-01-20 13:52:24Z robertas 

The following automatic conversions were performed:

'_refine_ls_weighting_scheme' value 'calc w =
1/[\s^2^(Fo^2^)+(0.0393P)^2^+0.1206P] where P = (Fo^2^+2Fc^2^)/3' was
changed to 'calc'. New tag '_refine_ls_weighting_details' was
created. The value of the new tag was set to 'w =
1/[\s^2^(Fo^2^)+(0.0393P)^2^+0.1206P] where P = (Fo^2^+2Fc^2^)/3'.

Automatic conversion script
Id: cif_fix_values 3143 2015-03-26 13:38:13Z robertas 
;
_cod_original_cell_volume 261.77(14)
_cod_database_code 2010662
_cod_database_fobs_code 2010662

loop_
_symmetry_equiv_pos_as_xyz
'x, y, z'
'-x, -y, -z'

loop_
_atom_site_label
_atom_site_fract_x
_atom_site_fract_y
_atom_site_fract_z
_atom_site_U_iso_or_equiv
_atom_site_adp_type
_atom_site_calc_flag
_atom_site_refinement_flags
_atom_site_occupancy
_atom_site_disorder_assembly
_atom_site_disorder_group
_atom_site_type_symbol
Cl1 1.27032(11) 1.23232(9) 1.60873(11) .0459(2) Uani d . 1 . . Cl
N1 1.1431(4) .7927(3) .8388(4) .0341(4) Uani d . 1 . . N
H1 1.010(6) .785(4) .681(6) .051 Uiso d . 1 . . H
C3 1.3483(5) .7534(4) .7396(5) .0477(6) Uani d . 1 . . C
H3A 1.3368 .8397 .6420 .072 Uiso calc R 1 . . H
H3B 1.3524 .6427 .6388 .072 Uiso calc R 1 . . H
H3C 1.4882 .7526 .8739 .072 Uiso calc R 1 . . H
C2 1.1553(6) .6607(3) .9900(6) .0492(7) Uani d . 1 . . C
H2A 1.0216 .6883 1.0523 .074 Uiso calc R 1 . . H
H2B 1.2943 .6588 1.1256 .074 Uiso calc R 1 . . H
H2C 1.1580 .5498 .8899 .074 Uiso calc R 1 . . H
C1 1.1201(4) .9718(3) .9780(5) .0363(5) Uani d . 1 . . C
H1A 1.1426 1.0505 .8847 .054 Uiso calc R 1 . . H
H1B 1.2392 .9752 1.1351 .054 Uiso calc R 1 . . H

loop_
_atom_site_aniso_label
_atom_site_aniso_U_11
_atom_site_aniso_U_22
_atom_site_aniso_U_33
_atom_site_aniso_U_12
_atom_site_aniso_U_13
_atom_site_aniso_U_23
Cl1 .0413(4) .0555(4) .0371(3) -.0113(3) .0070(2) .0017(3)
N1 .0356(10) .0339(10) .0318(9) -.0068(8) .0107(8) .0001(8)
C3 .0438(14) .0555(16) .0456(14) -.0050(12) .0214(12) .0017(12)
C2 .0608(17) .0341(13) .0587(17) -.0087(12) .0246(14) .0073(12)
C1 .0387(13) .0312(11) .0415(12) -.0108(9) .0148(10) .0002(9)

loop_
_atom_type_symbol
_atom_type_description
_atom_type_scat_dispersion_real
_atom_type_scat_dispersion_imag
_atom_type_scat_source
C C .0033 .0016 'International Tables Vol C Tables 4.2.6.8 and 6.1.1.4'
H H .0000 .0000 'International Tables Vol C Tables 4.2.6.8 and 6.1.1.4'
N N .0061 .0033 'International Tables Vol C Tables 4.2.6.8 and 6.1.1.4'
Cl Cl .1484 .1585 'International Tables Vol C Tables 4.2.6.8 and 6.1.1.4'

loop_
_geom_angle_atom_site_label_1
_geom_angle_atom_site_label_2
_geom_angle_atom_site_label_3
_geom_angle_site_symmetry_1
_geom_angle_site_symmetry_3
_geom_angle
_geom_angle_publ_flag
C1 N1 C2 . . 112.52(19) y
C1 N1 C3 . . 110.6(2) y
C2 N1 C3 . . 110.7(2) y
N1 C1 C1 . 2_777 110.3(2) y
C2 N1 H1 . . 110.7(18) ?
C3 N1 H1 . . 101.7(18) ?
C1 N1 H1 . . 110.0(18) ?
N1 C3 H3A . . 109.5 ?
N1 C3 H3B . . 109.5 ?
H3A C3 H3B . . 109.5 ?
N1 C3 H3C . . 109.5 ?
H3A C3 H3C . . 109.5 ?
H3B C3 H3C . . 109.5 ?
N1 C2 H2A . . 109.5 ?
N1 C2 H2B . . 109.5 ?
H2A C2 H2B . . 109.5 ?
N1 C2 H2C . . 109.5 ?
H2A C2 H2C . . 109.5 ?
H2B C2 H2C . . 109.5 ?
N1 C1 H1A . . 109.6 ?
C1 C1 H1A 2_777 . 109.6 ?
N1 C1 H1B . . 109.6 ?
C1 C1 H1B 2_777 . 109.6 ?
H1A C1 H1B . . 108.1 ?

loop_
_geom_bond_atom_site_label_1
_geom_bond_atom_site_label_2
_geom_bond_site_symmetry_2
_geom_bond_distance
_geom_bond_publ_flag
N1 C2 . 1.486(3) y
N1 C3 . 1.487(3) y
N1 C1 . 1.501(3) y
N1 H1 . 1.02(3) y
C3 H3A . .9600 ?
C3 H3B . .9600 ?
C3 H3C . .9600 ?
C2 H2A . .9600 ?
C2 H2B . .9600 ?
C2 H2C . .9600 ?
C1 C1 2_777 1.526(5) y
C1 H1A . .9700 ?
C1 H1B . .9700 ?

loop_
_geom_torsion_atom_site_label_1
_geom_torsion_atom_site_label_2
_geom_torsion_atom_site_label_3
_geom_torsion_atom_site_label_4
_geom_torsion_site_symmetry_4
_geom_torsion
C2 N1 C1 C1 2_777 -70.1(3)
C3 N1 C1 C1 2_777 165.5(3)
